data_7024322
loop_
_publ_author_name
'Devillers, Charles H.'
'Lucas, Dominique'
'Dime, Abdou K. D.'
'Rousselin, Yoann'
'Mugnier, Yves'

_publ_section_title
;
 Exploring the redox reactivity of magnesium porphine. Insight into the
 origins of electropolymerisation.
;
_journal_issue 9
_journal_name_full 'Dalton transactions (Cambridge, England : 2003)'
_journal_page_first 2404
_journal_page_last 2411
_journal_paper_doi 10.1039/b914916c
_journal_volume 39
_journal_year 2010
_chemical_formula_moiety 'C10 H10 N2 O'
_chemical_formula_sum 'C10 H10 N2 O'
_chemical_formula_weight 174.20
_chemical_name_systematic
;
?
;
_space_group_IT_number 14
_symmetry_cell_setting monoclinic
_symmetry_space_group_name_Hall '-P 2ybc'
_symmetry_space_group_name_H-M 'P 1 21/c 1'
_atom_sites_solution_hydrogens geom
_atom_sites_solution_primary direct
_atom_sites_solution_secondary difmap
_audit_creation_method SHELXL-97
_cell_angle_alpha 90.00
_cell_angle_beta 106.4700(10)
_cell_angle_gamma 90.00
_cell_formula_units_Z 4
_cell_length_a 11.8435(5)
_cell_length_b 6.9555(2)
_cell_length_c 11.1256(4)
_cell_measurement_reflns_used 3796
_cell_measurement_temperature 115(2)
_cell_measurement_theta_max 27.498
_cell_measurement_theta_min 0.985
_cell_volume 878.89(6)
_computing_cell_refinement 'HKL Scalepack (Otwinowski & Minor 1997)'
_computing_data_collection 'Collect (Nonius BV, 1997-2000)'
_computing_data_reduction 'HKL Denzo and Scalepack (Otwinowski & Minor 1997)'
_computing_molecular_graphics 'ORTEP3 (Farrugia,1997)'
_computing_publication_material 'WinGX publication routines (Farrugia, 1999)'
_computing_structure_refinement 'SHELXL-97 (Sheldrick, 1997)'
_computing_structure_solution 'SIR92 (Altomare et al., 1993)'
_diffrn_ambient_temperature 115(2)
_diffrn_measured_fraction_theta_full 0.990
_diffrn_measured_fraction_theta_max 0.990
_diffrn_measurement_device_type KappaCCD
_diffrn_measurement_method CCD
_diffrn_radiation_monochromator graphite
_diffrn_radiation_source 'fine-focus sealed tube'
_diffrn_radiation_type MoK\a
_diffrn_radiation_wavelength 0.71073
_diffrn_reflns_av_R_equivalents 0.0301
_diffrn_reflns_av_sigmaI/netI 0.0442
_diffrn_reflns_limit_h_max 15
_diffrn_reflns_limit_h_min -15
_diffrn_reflns_limit_k_max 9
_diffrn_reflns_limit_k_min -8
_diffrn_reflns_limit_l_max 14
_diffrn_reflns_limit_l_min -14
_diffrn_reflns_number 3559
_diffrn_reflns_theta_full 27.48
_diffrn_reflns_theta_max 27.48
_diffrn_reflns_theta_min 3.43
_exptl_absorpt_coefficient_mu 0.088
_exptl_absorpt_correction_type none
_exptl_crystal_colour colourless
_exptl_crystal_density_diffrn 1.317
_exptl_crystal_density_method 'not measured'
_exptl_crystal_description Prism
_exptl_crystal_F_000 368
_exptl_crystal_size_max 0.45
_exptl_crystal_size_mid 0.42
_exptl_crystal_size_min 0.40
_refine_diff_density_max 0.214
_refine_diff_density_min -0.292
_refine_diff_density_rms 0.043
_refine_ls_extinction_coef 0.049(6)
_refine_ls_extinction_expression Fc^*^=kFc[1+0.001xFc^2^\l^3^/sin(2\q)]^-1/4^
_refine_ls_extinction_method SHELXL
_refine_ls_goodness_of_fit_ref 1.047
_refine_ls_hydrogen_treatment noref
_refine_ls_matrix_type full
_refine_ls_number_constraints 0
_refine_ls_number_parameters 119
_refine_ls_number_reflns 1985
_refine_ls_number_restraints 0
_refine_ls_restrained_S_all 1.047
_refine_ls_R_factor_all 0.0627
_refine_ls_R_factor_gt 0.0404
_refine_ls_shift/su_max 0.000
_refine_ls_shift/su_mean 0.000
_refine_ls_structure_factor_coef Fsqd
_refine_ls_weighting_details 'calc w=1/[\s^2^(Fo^2^)+(0.0549P)^2^+0.1140P] where P=(Fo^2^+2Fc^2^)/3'
_refine_ls_weighting_scheme calc
_refine_ls_wR_factor_gt 0.0983
_refine_ls_wR_factor_ref 0.1087
_reflns_number_gt 1453
_reflns_number_total 1985
_reflns_threshold_expression >2sigma(I)
_cod_data_source_file b914916c.txt
_cod_data_source_block 08cde47b
_cod_original_sg_symbol_H-M 'P 21/c'
_cod_database_code 7024322

loop_
_symmetry_equiv_pos_as_xyz
'x, y, z'
'-x, y+1/2, -z+1/2'
'-x, -y, -z'
'x, -y-1/2, z-1/2'

loop_
_atom_site_label
_atom_site_type_symbol
_atom_site_fract_x
_atom_site_fract_y
_atom_site_fract_z
_atom_site_U_iso_or_equiv
_atom_site_adp_type
_atom_site_occupancy
_atom_site_symmetry_multiplicity
_atom_site_calc_flag
_atom_site_refinement_flags
C1 C 0.38252(12) 0.8982(2) 0.21621(13) 0.0250(3) Uani 1 1 d .
H1 H 0.3806 0.9977 0.1572 0.030 Uiso 1 1 calc R
C2 C 0.44284(12) 0.9021(2) 0.34040(13) 0.0260(3) Uani 1 1 d .
H2 H 0.4905 1.0045 0.3836 0.031 Uiso 1 1 calc R
C3 C 0.42121(11) 0.7253(2) 0.39306(12) 0.0235(3) Uani 1 1 d .
H3 H 0.4515 0.6877 0.4782 0.028 Uiso 1 1 calc R
C4 C 0.34864(11) 0.6182(2) 0.29899(12) 0.0214(3) Uani 1 1 d .
C5 C 0.29928(12) 0.4198(2) 0.30005(14) 0.0267(4) Uani 1 1 d .
H5A H 0.3473 0.3511 0.3751 0.032 Uiso 1 1 calc R
H5B H 0.3069 0.3495 0.2254 0.032 Uiso 1 1 calc R
C6 C 0.17264(12) 0.41410(19) 0.30055(12) 0.0220(3) Uani 1 1 d .
C7 C 0.12525(13) 0.3971(2) 0.40057(13) 0.0260(3) Uani 1 1 d .
H7 H 0.1683 0.3867 0.4865 0.031 Uiso 1 1 calc R
C8 C 0.00283(12) 0.3981(2) 0.35229(12) 0.0247(3) Uani 1 1 d .
H8 H -0.0525 0.3875 0.3993 0.030 Uiso 1 1 calc R
C9 C -0.02333(12) 0.41739(19) 0.22360(12) 0.0207(3) Uani 1 1 d .
C10 C -0.13449(12) 0.42063(19) 0.13218(12) 0.0217(3) Uani 1 1 d .
H10 H -0.2026 0.4132 0.1610 0.026 Uiso 1 1 calc R
N1 N 0.32526(9) 0.72529(17) 0.19176(10) 0.0226(3) Uani 1 1 d .
H1A H 0.2802 0.6886 0.1180 0.027 Uiso 1 1 d R
N2 N 0.08226(9) 0.42641(15) 0.19445(10) 0.0206(3) Uani 1 1 d .
H2A H 0.0897 0.4384 0.1183 0.025 Uiso 1 1 d R
O1 O -0.14980(8) 0.43235(14) 0.01748(8) 0.0264(3) Uani 1 1 d .

loop_
_atom_site_aniso_label
_atom_site_aniso_U_11
_atom_site_aniso_U_22
_atom_site_aniso_U_33
_atom_site_aniso_U_23
_atom_site_aniso_U_13
_atom_site_aniso_U_12
C1 0.0234(7) 0.0267(8) 0.0276(7) -0.0005(6) 0.0116(6) -0.0029(6)
C2 0.0200(7) 0.0296(8) 0.0287(7) -0.0090(6) 0.0075(6) -0.0060(6)
C3 0.0173(7) 0.0304(8) 0.0221(7) -0.0015(6) 0.0045(5) 0.0014(6)
C4 0.0136(7) 0.0256(8) 0.0248(6) -0.0023(6) 0.0050(5) 0.0023(5)
C5 0.0194(7) 0.0223(8) 0.0353(8) -0.0013(6) 0.0027(6) 0.0020(6)
C6 0.0214(7) 0.0163(7) 0.0252(7) -0.0001(5) 0.0018(6) -0.0021(5)
C7 0.0286(8) 0.0254(8) 0.0203(6) 0.0011(6) 0.0008(6) -0.0046(6)
C8 0.0256(8) 0.0264(8) 0.0229(7) -0.0014(6) 0.0079(6) -0.0053(6)
C9 0.0200(7) 0.0211(7) 0.0220(7) -0.0010(5) 0.0075(5) -0.0030(5)
C10 0.0204(7) 0.0231(7) 0.0226(7) -0.0030(5) 0.0077(5) -0.0053(6)
N1 0.0194(6) 0.0277(7) 0.0200(5) -0.0050(5) 0.0042(4) -0.0021(5)
N2 0.0190(6) 0.0225(6) 0.0207(6) -0.0007(4) 0.0061(5) -0.0021(5)
O1 0.0236(5) 0.0354(6) 0.0194(5) -0.0021(4) 0.0047(4) -0.0057(4)

loop_
_atom_type_symbol
_atom_type_description
_atom_type_scat_dispersion_real
_atom_type_scat_dispersion_imag
_atom_type_scat_source
C C 0.0033 0.0016 'International Tables Vol C Tables 4.2.6.8 and 6.1.1.4'
H H 0.0000 0.0000 'International Tables Vol C Tables 4.2.6.8 and 6.1.1.4'
N N 0.0061 0.0033 'International Tables Vol C Tables 4.2.6.8 and 6.1.1.4'
O O 0.0106 0.0060 'International Tables Vol C Tables 4.2.6.8 and 6.1.1.4'

loop_
_geom_angle_atom_site_label_1
_geom_angle_atom_site_label_2
_geom_angle_atom_site_label_3
_geom_angle
C2 C1 N1 107.86(12)
C2 C1 H1 126.1
N1 C1 H1 126.1
C1 C2 C3 107.29(12)
C1 C2 H2 126.4
C3 C2 H2 126.4
C4 C3 C2 107.68(11)
C4 C3 H3 126.2
C2 C3 H3 126.2
N1 C4 C3 107.37(12)
N1 C4 C5 121.68(12)
C3 C4 C5 130.94(13)
C4 C5 C6 114.60(11)
C4 C5 H5A 108.6
C6 C5 H5A 108.6
C4 C5 H5B 108.6
C6 C5 H5B 108.6
H5A C5 H5B 107.6
N2 C6 C7 107.79(12)
N2 C6 C5 122.62(12)
C7 C6 C5 129.59(13)
C6 C7 C8 107.67(12)
C6 C7 H7 126.2
C8 C7 H7 126.2
C9 C8 C7 107.58(12)
C9 C8 H8 126.2
C7 C8 H8 126.2
N2 C9 C8 107.21(12)
N2 C9 C10 123.37(12)
C8 C9 C10 129.37(13)
O1 C10 C9 125.09(13)
O1 C10 H10 117.5
C9 C10 H10 117.5
C4 N1 C1 109.80(11)
C4 N1 H1A 125.1
C1 N1 H1A 125.1
C6 N2 C9 109.74(11)
C6 N2 H2A 125.1
C9 N2 H2A 125.1

loop_
_geom_bond_atom_site_label_1
_geom_bond_atom_site_label_2
_geom_bond_distance
C1 C2 1.3640(19)
C1 N1 1.3693(18)
C1 H1 0.9500
C2 C3 1.417(2)
C2 H2 0.9500
C3 C4 1.3706(18)
C3 H3 0.9500
C4 N1 1.3664(17)
C4 C5 1.500(2)
C5 C6 1.502(2)
C5 H5A 0.9900
C5 H5B 0.9900
C6 N2 1.3528(16)
C6 C7 1.386(2)
C7 C8 1.396(2)
C7 H7 0.9500
C8 C9 1.3828(18)
C8 H8 0.9500
C9 N2 1.3794(17)
C9 C10 1.4174(19)
C10 O1 1.2396(15)
C10 H10 0.9500
N1 H1A 0.8800
N2 H2A 0.8800

loop_
_geom_hbond_atom_site_label_D
_geom_hbond_atom_site_label_H
_geom_hbond_atom_site_label_A
_geom_hbond_distance_DH
_geom_hbond_distance_HA
_geom_hbond_distance_DA
_geom_hbond_angle_DHA
_geom_hbond_site_symmetry_A
N1 H1A O1 0.88 2.01 2.8630(14) 162.5 3_565
N2 H2A O1 0.88 2.05 2.8696(14) 154.3 3_565

loop_
_geom_torsion_atom_site_label_1
_geom_torsion_atom_site_label_2
_geom_torsion_atom_site_label_3
_geom_torsion_atom_site_label_4
_geom_torsion
N1 C1 C2 C3 -0.05(15)
C1 C2 C3 C4 0.29(15)
C2 C3 C4 N1 -0.41(15)
C2 C3 C4 C5 178.77(13)
N1 C4 C5 C6 -78.35(16)
C3 C4 C5 C6 102.57(17)
C4 C5 C6 N2 84.33(16)
C4 C5 C6 C7 -95.47(17)
N2 C6 C7 C8 0.40(15)
C5 C6 C7 C8 -179.78(13)
C6 C7 C8 C9 -0.53(16)
C7 C8 C9 N2 0.46(15)
C7 C8 C9 C10 178.08(13)
N2 C9 C10 O1 -0.2(2)
C8 C9 C10 O1 -177.52(14)
C3 C4 N1 C1 0.39(15)
C5 C4 N1 C1 -178.88(12)
C2 C1 N1 C4 -0.20(15)
C7 C6 N2 C9 -0.11(15)
C5 C6 N2 C9 -179.95(12)
C8 C9 N2 C6 -0.22(15)
C10 C9 N2 C6 -178.02(12)
